data_9005663
loop_
_publ_author_name
'Bosi, F.'
'Lucchesi, S.'

_publ_section_title
;
 Crystal chemistry of the schorl-dravite series
 Note: Tourmaline TM9840c
;
_journal_name_full 'European Journal of Mineralogy'
_journal_page_first 335
_journal_page_last 344
_journal_paper_doi 10.1127/0935-1221/2004/0016-0335
_journal_volume 16
_journal_year 2004
_chemical_compound_source 'Lake Baikal, Siberia'
_chemical_formula_sum
;Al6.339 B3 Ca0.151 Cr0.003 F0.07 Fe0.348 H0.51 K0.01 Mg2.184 Mn0.012 Na0.605
 O30.93 Si5.94 Ti0.129 V0.024 Zn0.021
;
_chemical_name_mineral Hydroxy-dravite
_space_group_IT_number 160
_symmetry_space_group_name_Hall 'R 3 -2"'
_symmetry_space_group_name_H-M 'R 3 m :H'
_cell_angle_alpha 90
_cell_angle_beta 90
_cell_angle_gamma 120
_cell_formula_units_Z 3
_cell_length_a 15.9341
_cell_length_b 15.9341
_cell_length_c 7.1890
_cell_volume 1580.717
_database_code_amcsd 0007054
_exptl_crystal_density_diffrn 3.055
_cod_original_sg_symbol_H-M 'R 3 m'
_cod_original_formula_sum
;Na.605 Ca.151 K.01 Mg2.184 Al6.339 Fe.348 Ti.129 V.024 Zn.021 Mn.012 Cr.003
 Si5.94 B3 O30.93 F.07 H.51
;
_cod_database_code 9005663

loop_
_space_group_symop_operation_xyz
x,y,z
2/3+x,1/3+y,1/3+z
1/3+x,2/3+y,2/3+z
x,x-y,z
2/3+x,1/3+x-y,1/3+z
1/3+x,2/3+x-y,2/3+z
-y,-x,z
2/3-y,1/3-x,1/3+z
1/3-y,2/3-x,2/3+z
-x+y,y,z
2/3-x+y,1/3+y,1/3+z
1/3-x+y,2/3+y,2/3+z
-y,x-y,z
2/3-y,1/3+x-y,1/3+z
1/3-y,2/3+x-y,2/3+z
-x+y,-x,z
2/3-x+y,1/3-x,1/3+z
1/3-x+y,2/3-x,2/3+z

loop_
_atom_site_label
_atom_site_fract_x
_atom_site_fract_y
_atom_site_fract_z
_atom_site_occupancy
_atom_site_type_symbol
_atom_site_attached_hydrogens
NaX 0.00000 0.00000 0.22767 0.60500 Na 0
CaX 0.00000 0.00000 0.22767 0.15100 Ca 0
KX 0.00000 0.00000 0.22767 0.01000 K 0
MgY 0.12347 0.06174 0.63424 0.41800 Mg 0
AlY 0.12347 0.06174 0.63424 0.40700 Al 0
Fe2+Y 0.12347 0.06174 0.63424 0.11200 Fe 0
Ti4+Y 0.12347 0.06174 0.63424 0.04300 Ti 0
V3+Y 0.12347 0.06174 0.63424 0.00800 V 0
ZnY 0.12347 0.06174 0.63424 0.00700 Zn 0
Mn2+Y 0.12347 0.06174 0.63424 0.00400 Mn 0
Cr3+Y 0.12347 0.06174 0.63424 0.00100 Cr 0
AlZ 0.29782 0.26148 0.61075 0.84300 Al 0
MgZ 0.29782 0.26148 0.61075 0.15500 Mg 0
Fe2+Z 0.29782 0.26148 0.61075 0.00200 Fe 0
SiT 0.19174 0.18985 0.00000 0.99000 Si 0
AlT 0.19174 0.18985 0.00000 0.01000 Al 0
B 0.10983 0.21966 0.45398 1.00000 B 0
O-H1W 0.00000 0.00000 0.77326 0.51000 O 1
O1W 0.00000 0.00000 0.77326 0.42000 O 0
F1W 0.00000 0.00000 0.77326 0.07000 F 0
O2 0.06082 0.12164 0.48612 1.00000 O 0
O3V 0.26311 0.13156 0.51025 1.00000 O 0
O4 0.09327 0.18654 0.07121 1.00000 O 0
O5 0.18405 0.09202 0.09253 1.00000 O 0
O6 0.19517 0.18510 0.77699 1.00000 O 0
O7 0.28522 0.28490 0.07853 1.00000 O 0
O8 0.20931 0.27006 0.44004 1.00000 O 0

loop_
_cod_changelog_entry_id
_cod_changelog_entry_author
_cod_changelog_entry_date
_cod_changelog_entry_text
1
;cod-tools version 3.8.0
Id: cif_guess_AMCSD_atom_types 9581 2023-05-17 12:35:41Z saulius
;
2023-05-23T09:18:35+03:00
;Derived atom types and hydrogen counts
from atom names that follow the AMCSD naming convention
(Wat == water, O-H == hydroxyl).
;

loop_
_cod_related_entry_id
_cod_related_entry_database
_cod_related_entry_code
1 AMCSD 0007054
